data_4303091
loop_
_publ_author_name
'Treffly B. Ditri'
'Brian J. Fox'
'Curtis E. Moore'
'Arnold L. Rheingold'
'Joshua S. Figueroa'

_publ_section_title
;
Effective Control of Ligation and Geometric Isomerism: Direct Comparison of
Steric Properties Associated with Bis-mesityl and
Bis-diisopropylphenyl m-Terphenyl Isocyanides
;
_journal_name_full 'Inorganic Chemistry'
_journal_page_first 8362
_journal_page_last 8375
_journal_paper_doi 10.1021/ic9010828
_journal_volume 48
_journal_year 2009
_chemical_formula_sum 'C65.5 H74 Mo N2.25 O3'
_chemical_formula_weight 1036.71
_chemical_name_common Mo(NCMe)(CO)3(CNArDipp2)2
_chemical_name_systematic
; 
 ? 
;
_space_group_IT_number 87
_symmetry_cell_setting tetragonal
_symmetry_space_group_name_Hall '-I 4'
_symmetry_space_group_name_H-M 'I 4/m'
_atom_sites_solution_hydrogens geom
_atom_sites_solution_primary direct
_atom_sites_solution_secondary difmap
_audit_creation_method SHELXL-97
_cell_angle_alpha 90.00
_cell_angle_beta 90.00
_cell_angle_gamma 90.00
_cell_formula_units_Z 4
_cell_length_a 20.7048(5)
_cell_length_b 20.7048(5)
_cell_length_c 19.9285(6)
_cell_measurement_reflns_used 6751
_cell_measurement_temperature 100(2)
_cell_measurement_theta_max 65.30
_cell_measurement_theta_min 3.02
_cell_volume 8543.1(4)
_computing_cell_refinement 'Bruker SAINT'
_computing_data_collection 'Bruker APEX2'
_computing_data_reduction 'Bruker SAINT'
_computing_molecular_graphics 'Bruker SHELXTL'
_computing_publication_material 'Bruker SHELXTL'
_computing_structure_refinement 'SHELXL-97 (Sheldrick, 2008)'
_computing_structure_solution 'SHELXS-97 (Sheldrick, 2008)'
_diffrn_ambient_temperature 100(2)
_diffrn_measured_fraction_theta_full 0.995
_diffrn_measured_fraction_theta_max 0.971
_diffrn_measurement_device_type 'Bruker APEX-II CCD'
_diffrn_measurement_method '\f and \w scans'
_diffrn_radiation_monochromator graphite
_diffrn_radiation_source 'fine-focus sealed tube'
_diffrn_radiation_type CuK\a
_diffrn_radiation_wavelength 1.54178
_diffrn_reflns_av_R_equivalents 0.0528
_diffrn_reflns_av_sigmaI/netI 0.0305
_diffrn_reflns_limit_h_max 24
_diffrn_reflns_limit_h_min -23
_diffrn_reflns_limit_k_max 24
_diffrn_reflns_limit_k_min -24
_diffrn_reflns_limit_l_max 22
_diffrn_reflns_limit_l_min -22
_diffrn_reflns_number 19787
_diffrn_reflns_theta_full 25.00
_diffrn_reflns_theta_max 65.97
_diffrn_reflns_theta_min 3.02
_exptl_absorpt_coefficient_mu 1.491
_exptl_absorpt_correction_T_max 0.7548
_exptl_absorpt_correction_T_min 0.7255
_exptl_absorpt_correction_type multi-scan
_exptl_absorpt_process_details SADABS
_exptl_crystal_colour red
_exptl_crystal_density_diffrn 0.806
_exptl_crystal_density_method 'not measured'
_exptl_crystal_description Block
_exptl_crystal_F_000 2195
_exptl_crystal_size_max 0.23
_exptl_crystal_size_mid 0.22
_exptl_crystal_size_min 0.20
_refine_diff_density_max 0.548
_refine_diff_density_min -0.831
_refine_diff_density_rms 0.067
_refine_ls_extinction_coef 0.00004(3)
_refine_ls_extinction_expression Fc^*^=kFc[1+0.001xFc^2^\l^3^/sin(2\q)]^-1/4^
_refine_ls_extinction_method SHELXL
_refine_ls_goodness_of_fit_ref 1.098
_refine_ls_hydrogen_treatment constr
_refine_ls_matrix_type full
_refine_ls_number_parameters 232
_refine_ls_number_reflns 3739
_refine_ls_number_restraints 207
_refine_ls_restrained_S_all 1.144
_refine_ls_R_factor_all 0.0895
_refine_ls_R_factor_gt 0.0699
_refine_ls_shift/su_max 0.000
_refine_ls_shift/su_mean 0.000
_refine_ls_structure_factor_coef Fsqd
_refine_ls_weighting_details 'calc w=1/[\s^2^(Fo^2^)+(0.1617P)^2^+0.0000P] where P=(Fo^2^+2Fc^2^)/3'
_refine_ls_weighting_scheme calc
_refine_ls_wR_factor_gt 0.2205
_refine_ls_wR_factor_ref 0.2389
_reflns_number_gt 2555
_reflns_number_total 3739
_reflns_threshold_expression >2\s(I)
_cod_data_source_file ic9010828_si_002_09.cif
_cod_data_source_block jfig180
_cod_depositor_comments
;
The following automatic conversions were performed:
'_symmetry_cell_setting' value 'Tetragonal' changed to 'tetragonal'
according to '/home/saulius/struct/CIF-dictionaries/cif_core.dic'
dictionary named 'cif_core.dic' version 2.4.1 from 2010-06-29.

Automatic conversion script
Id: cif_fix_enum 1527 2010-12-29 10:47:43Z saulius 
;
_cod_original_formula_sum 'C65.50 H74 Mo N2.25 O3'
_cod_database_code 4303091

loop_
_symmetry_equiv_pos_as_xyz
'x, y, z'
'-y, x, z'
'y, -x, z'
'-x, -y, z'
'x+1/2, y+1/2, z+1/2'
'-y+1/2, x+1/2, z+1/2'
'y+1/2, -x+1/2, z+1/2'
'-x+1/2, -y+1/2, z+1/2'
'-x, -y, -z'
'y, -x, -z'
'-y, x, -z'
'x, y, -z'
'-x+1/2, -y+1/2, -z+1/2'
'y+1/2, -x+1/2, -z+1/2'
'-y+1/2, x+1/2, -z+1/2'
'x+1/2, y+1/2, -z+1/2'

loop_
_atom_site_label
_atom_site_type_symbol
_atom_site_fract_x
_atom_site_fract_y
_atom_site_fract_z
_atom_site_U_iso_or_equiv
_atom_site_adp_type
_atom_site_occupancy
_atom_site_symmetry_multiplicity
_atom_site_calc_flag
_atom_site_refinement_flags
_atom_site_disorder_assembly
_atom_site_disorder_group
C1 C 0.5246(2) 0.9025(2) 0.0000 0.0606(12) Uani 1 2 d S . .
C2 C 0.5538(2) 0.78425(18) 0.0000 0.0478(9) Uani 1 2 d S . .
C3 C 0.61854(19) 0.76455(19) 0.0000 0.0479(9) Uani 1 2 d S . .
C4 C 0.6305(2) 0.6997(2) 0.0000 0.0597(11) Uani 1 2 d S . .
H4 H 0.6740 0.6851 0.0000 0.072 Uiso 1 2 calc SR . .
C5 C 0.5816(2) 0.6551(2) 0.0000 0.0798(17) Uani 1 2 d S . .
H5 H 0.5913 0.6103 0.0000 0.096 Uiso 1 2 calc SR . .
C6 C 0.5173(2) 0.6762(2) 0.0000 0.0743(15) Uani 1 2 d S . .
H6 H 0.4834 0.6452 0.0000 0.089 Uiso 1 2 calc SR . .
C7 C 0.50245(19) 0.74031(19) 0.0000 0.0510(10) Uani 1 2 d S . .
C8 C 0.4345(2) 0.7641(2) 0.0000 0.0568(11) Uani 1 2 d S . .
C9 C 0.40291(16) 0.77610(16) -0.0606(2) 0.0644(9) Uani 1 1 d . . .
C10 C 0.34006(18) 0.79909(17) -0.0590(2) 0.0731(10) Uani 1 1 d . . .
H10 H 0.3182 0.8069 -0.1001 0.088 Uiso 1 1 calc R . .
C11 C 0.3087(3) 0.8108(2) 0.0000 0.0784(16) Uani 1 2 d S . .
H11 H 0.2657 0.8268 0.0000 0.094 Uiso 1 2 calc SR . .
C12 C 0.4351(2) 0.7649(2) -0.1269(2) 0.0837(12) Uani 1 1 d . . .
H12 H 0.4801 0.7502 -0.1171 0.100 Uiso 1 1 calc R . .
C13 C 0.4408(3) 0.8269(3) -0.1676(3) 0.126(2) Uani 1 1 d . . .
H13A H 0.3981 0.8391 -0.1847 0.189 Uiso 1 1 calc R . .
H13B H 0.4703 0.8200 -0.2054 0.189 Uiso 1 1 calc R . .
H13C H 0.4575 0.8615 -0.1390 0.189 Uiso 1 1 calc R . .
C14 C 0.4030(3) 0.7116(3) -0.1659(3) 0.126(2) Uani 1 1 d . . .
H14A H 0.4205 0.6699 -0.1516 0.188 Uiso 1 1 calc R . .
H14B H 0.4112 0.7178 -0.2139 0.188 Uiso 1 1 calc R . .
H14C H 0.3564 0.7126 -0.1576 0.188 Uiso 1 1 calc R . .
C15 C 0.6721(2) 0.8127(2) 0.0000 0.0525(10) Uani 1 2 d S . .
C16 C 0.6970(2) 0.83530(18) 0.0610(2) 0.0773(11) Uani 1 1 d . . .
C17 C 0.7469(2) 0.8798(3) 0.0595(3) 0.1110(18) Uani 1 1 d . . .
H17 H 0.7638 0.8961 0.1005 0.133 Uiso 1 1 calc R . .
C18 C 0.7720(4) 0.9006(4) 0.0000 0.118(3) Uani 1 2 d S . .
H18 H 0.8074 0.9299 0.0000 0.142 Uiso 1 2 calc SR . .
C19 C 0.6688(3) 0.8153(2) 0.1275(2) 0.1082(18) Uani 1 1 d . . .
H19 H 0.6411 0.7765 0.1198 0.130 Uiso 1 1 calc R . .
C20 C 0.6259(3) 0.8690(4) 0.1581(3) 0.137(2) Uani 1 1 d . . .
H20A H 0.6096 0.8548 0.2018 0.205 Uiso 1 1 calc R . .
H20B H 0.5895 0.8777 0.1280 0.205 Uiso 1 1 calc R . .
H20C H 0.6516 0.9084 0.1638 0.205 Uiso 1 1 calc R . .
C21 C 0.7204(4) 0.7973(3) 0.1774(3) 0.141(3) Uani 1 1 d . . .
H21A H 0.7393 0.8366 0.1964 0.212 Uiso 1 1 calc R . .
H21B H 0.7541 0.7722 0.1548 0.212 Uiso 1 1 calc R . .
H21C H 0.7013 0.7713 0.2134 0.212 Uiso 1 1 calc R . .
C1OA C 0.5000 1.0000 0.1042(7) 0.088(3) Uani 0.13 2 d SPDU A 1
C2OA C 0.5859(7) 1.0218(7) 0.0445(9) 0.076(3) Uani 0.25 1 d PDU . 1
C1OB C 0.5428(9) 1.0075(6) 0.0903(7) 0.061(3) Uani 0.22 1 d PDU . 2
C2OB C 0.5961(5) 1.0211(5) 0.0000 0.064(3) Uani 0.44 2 d SPDU A 2
C1S C 0.5000 1.0000 0.1656(7) 0.106(4) Uani 0.13 2 d SPDU A 3
C2S C 0.5000 1.0000 0.2500 0.114(6) Uani 0.25 4 d SPDU A 3
Mo1 Mo 0.5000 1.0000 0.0000 0.0820(4) Uani 1 4 d SD . .
N1 N 0.53982(17) 0.84969(17) 0.0000 0.0509(8) Uani 1 2 d S . .
N1S N 0.5000 1.0000 0.1042(7) 0.088(3) Uani 0.13 2 d SPU A 3
O1A O 0.5000 1.0000 0.1656(7) 0.106(4) Uani 0.13 2 d SPDU A 1
O2A O 0.6395(6) 1.0335(6) 0.0560(7) 0.099(3) Uani 0.25 1 d PDU . 1
O1B O 0.5534(8) 1.0081(6) 0.1442(7) 0.106(4) Uani 0.22 1 d PDU B 2
O2B O 0.6482(6) 1.0330(6) 0.0000 0.114(3) Uani 0.44 2 d SPDU A 2

loop_
_atom_site_aniso_label
_atom_site_aniso_U_11
_atom_site_aniso_U_22
_atom_site_aniso_U_33
_atom_site_aniso_U_23
_atom_site_aniso_U_13
_atom_site_aniso_U_12
C1 0.052(2) 0.042(3) 0.088(3) 0.000 0.000 0.000(2)
C2 0.051(2) 0.041(2) 0.051(2) 0.000 0.000 0.0039(19)
C3 0.050(2) 0.045(2) 0.049(2) 0.000 0.000 0.0009(19)
C4 0.045(2) 0.045(2) 0.089(3) 0.000 0.000 0.009(2)
C5 0.053(3) 0.038(2) 0.149(5) 0.000 0.000 0.006(2)
C6 0.050(3) 0.048(3) 0.126(5) 0.000 0.000 -0.005(2)
C7 0.047(2) 0.046(2) 0.060(3) 0.000 0.000 0.0051(19)
C8 0.051(2) 0.038(2) 0.081(3) 0.000 0.000 -0.005(2)
C9 0.0518(18) 0.0512(17) 0.090(2) 0.0029(16) -0.0060(16) 0.0037(16)
C10 0.057(2) 0.0491(18) 0.113(3) 0.0042(18) -0.017(2) -0.0013(16)
C11 0.049(3) 0.050(3) 0.137(5) 0.000 0.000 0.002(2)
C12 0.072(2) 0.099(3) 0.080(3) -0.005(2) -0.019(2) 0.010(2)
C13 0.136(5) 0.156(5) 0.086(3) 0.031(3) -0.002(3) 0.015(4)
C14 0.115(4) 0.133(5) 0.128(5) -0.046(4) -0.013(3) 0.002(3)
C15 0.047(2) 0.038(2) 0.072(3) 0.000 0.000 0.0031(19)
C16 0.078(2) 0.056(2) 0.097(3) 0.0053(18) -0.026(2) -0.0133(19)
C17 0.090(3) 0.097(4) 0.146(5) -0.005(3) -0.041(3) -0.033(3)
C18 0.074(4) 0.106(6) 0.175(9) 0.000 0.000 -0.028(4)
C19 0.161(5) 0.086(3) 0.077(3) 0.005(2) -0.051(3) -0.040(3)
C20 0.097(4) 0.212(7) 0.102(4) 0.029(4) -0.017(3) 0.017(4)
C21 0.221(7) 0.115(4) 0.087(3) -0.020(3) -0.035(4) 0.063(4)
C1OA 0.110(5) 0.061(4) 0.093(5) 0.000 0.000 0.016(4)
C2OA 0.083(5) 0.044(5) 0.100(6) -0.001(5) -0.024(5) 0.007(5)
C1OB 0.090(5) 0.029(4) 0.064(5) 0.000(4) -0.008(4) 0.024(5)
C2OB 0.046(4) 0.037(4) 0.108(7) 0.000 0.000 -0.004(4)
C1S 0.120(5) 0.091(5) 0.108(5) 0.000 0.000 0.007(4)
C2S 0.115(6) 0.115(6) 0.110(9) 0.000 0.000 0.000
Mo1 0.0751(5) 0.0376(4) 0.1332(7) 0.000 0.000 0.0058(3)
N1 0.0475(19) 0.0390(19) 0.066(2) 0.000 0.000 0.0028(16)
N1S 0.110(5) 0.061(4) 0.093(5) 0.000 0.000 0.016(4)
O1A 0.120(5) 0.091(5) 0.108(5) 0.000 0.000 0.007(4)
O2A 0.099(6) 0.071(5) 0.127(7) -0.003(5) -0.037(6) -0.004(5)
O1B 0.136(7) 0.065(5) 0.117(7) -0.002(5) 0.008(6) 0.024(5)
O2B 0.091(6) 0.091(6) 0.162(7) 0.000 0.000 -0.002(5)

loop_
_atom_type_symbol
_atom_type_description
_atom_type_scat_dispersion_real
_atom_type_scat_dispersion_imag
_atom_type_scat_source
C C 0.0181 0.0091 'International Tables Vol C Tables 4.2.6.8 and 6.1.1.4'
H H 0.0000 0.0000 'International Tables Vol C Tables 4.2.6.8 and 6.1.1.4'
N N 0.0311 0.0180 'International Tables Vol C Tables 4.2.6.8 and 6.1.1.4'
O O 0.0492 0.0322 'International Tables Vol C Tables 4.2.6.8 and 6.1.1.4'
Mo Mo -0.0483 2.7339 'International Tables Vol C Tables 4.2.6.8 and 6.1.1.4'

loop_
_geom_angle_atom_site_label_1
_geom_angle_atom_site_label_2
_geom_angle_atom_site_label_3
_geom_angle
_geom_angle_site_symmetry_1
_geom_angle_site_symmetry_3
_geom_angle_publ_flag
N1 C1 Mo1 178.2(4) . . ?
N1 C2 C7 118.4(4) . . ?
N1 C2 C3 119.0(4) . . ?
C7 C2 C3 122.5(3) . . ?
C4 C3 C2 117.4(4) . . ?
C4 C3 C15 121.5(4) . . ?
C2 C3 C15 121.1(3) . . ?
C3 C4 C5 121.9(4) . . ?
C4 C5 C6 119.6(4) . . ?
C7 C6 C5 121.1(4) . . ?
C6 C7 C2 117.5(4) . . ?
C6 C7 C8 122.3(4) . . ?
C2 C7 C8 120.2(3) . . ?
C9 C8 C9 119.7(4) 12 . ?
C9 C8 C7 120.1(2) 12 . ?
C9 C8 C7 120.1(2) . . ?
C10 C9 C8 118.8(4) . . ?
C10 C9 C12 119.4(4) . . ?
C8 C9 C12 121.8(3) . . ?
C11 C10 C9 121.8(4) . . ?
C10 C11 C10 118.9(5) 12 . ?
C9 C12 C14 111.9(4) . . ?
C9 C12 C13 111.9(4) . . ?
C14 C12 C13 112.1(4) . . ?
C16 C15 C16 120.5(5) . 12 ?
C16 C15 C3 119.8(2) . . ?
C16 C15 C3 119.8(2) 12 . ?
C17 C16 C15 118.5(4) . . ?
C17 C16 C19 119.4(4) . . ?
C15 C16 C19 122.0(3) . . ?
C18 C17 C16 120.9(6) . . ?
C17 C18 C17 120.7(7) . 12 ?
C21 C19 C16 112.0(5) . . ?
C21 C19 C20 109.0(4) . . ?
C16 C19 C20 111.8(4) . . ?
O2A C2OA C2OA 101.4(12) . 12 ?
O2A C2OA Mo1 165.5(17) . . ?
C2OA C2OA Mo1 64.2(5) 12 . ?
O1B C1OB C1OB 101.4(14) . 4_675 ?
O1B C1OB Mo1 164.8(18) . . ?
C1OB C1OB Mo1 63.4(5) 4_675 . ?
O2B C2OB Mo1 179.5(11) . . ?
C1S C2S C1S 180.000(2) 14_465 . ?
C1OB Mo1 C1OB 53.2(11) 12 9_675 ?
C1OB Mo1 C1OB 126.8(11) 12 . ?
C1OB Mo1 C1OB 180.000(2) 9_675 . ?
C1OB Mo1 C1OB 180.000(3) 12 4_675 ?
C1OB Mo1 C1OB 126.8(11) 9_675 4_675 ?
C1OB Mo1 C1OB 53.2(11) . 4_675 ?
C1OB Mo1 C2OB 63.4(5) 12 . ?
C1OB Mo1 C2OB 116.6(5) 9_675 . ?
C1OB Mo1 C2OB 63.4(5) . . ?
C1OB Mo1 C2OB 116.6(5) 4_675 . ?
C1OB Mo1 C2OB 116.6(5) 12 9_675 ?
C1OB Mo1 C2OB 63.4(5) 9_675 9_675 ?
C1OB Mo1 C2OB 116.6(5) . 9_675 ?
C1OB Mo1 C2OB 63.4(5) 4_675 9_675 ?
C2OB Mo1 C2OB 180.000(1) . 9_675 ?
C1OB Mo1 C2OA 89.3(9) 12 . ?
C1OB Mo1 C2OA 142.3(7) 9_675 . ?
C1OB Mo1 C2OA 37.7(7) . . ?
C1OB Mo1 C2OA 90.7(9) 4_675 . ?
C2OB Mo1 C2OA 25.9(5) . . ?
C2OB Mo1 C2OA 154.1(5) 9_675 . ?
C1OB Mo1 C2OA 90.7(9) 12 9_675 ?
C1OB Mo1 C2OA 37.7(7) 9_675 9_675 ?
C1OB Mo1 C2OA 142.3(7) . 9_675 ?
C1OB Mo1 C2OA 89.3(9) 4_675 9_675 ?
C2OB Mo1 C2OA 154.1(5) . 9_675 ?
C2OB Mo1 C2OA 25.9(5) 9_675 9_675 ?
C2OA Mo1 C2OA 180.000(2) . 9_675 ?
C1OB Mo1 C2OA 37.7(7) 12 12 ?
C1OB Mo1 C2OA 90.7(9) 9_675 12 ?
C1OB Mo1 C2OA 89.3(9) . 12 ?
C1OB Mo1 C2OA 142.3(7) 4_675 12 ?
C2OB Mo1 C2OA 25.9(5) . 12 ?
C2OB Mo1 C2OA 154.1(5) 9_675 12 ?
C2OA Mo1 C2OA 51.6(11) . 12 ?
C2OA Mo1 C2OA 128.4(11) 9_675 12 ?
C1OB Mo1 C2OA 142.3(7) 12 4_675 ?
C1OB Mo1 C2OA 89.3(9) 9_675 4_675 ?
C1OB Mo1 C2OA 90.7(9) . 4_675 ?
C1OB Mo1 C2OA 37.7(7) 4_675 4_675 ?
C2OB Mo1 C2OA 154.1(5) . 4_675 ?
C2OB Mo1 C2OA 25.9(5) 9_675 4_675 ?
C2OA Mo1 C2OA 128.4(11) . 4_675 ?
C2OA Mo1 C2OA 51.6(11) 9_675 4_675 ?
C2OA Mo1 C2OA 180.000(1) 12 4_675 ?
C1OB Mo1 C1OA 153.4(5) 12 . ?
C1OB Mo1 C1OA 153.4(5) 9_675 . ?
C1OB Mo1 C1OA 26.6(5) . . ?
C1OB Mo1 C1OA 26.6(5) 4_675 . ?
C2OB Mo1 C1OA 90.000(1) . . ?
C2OB Mo1 C1OA 90.000(1) 9_675 . ?
C2OA Mo1 C1OA 64.2(5) . . ?
C2OA Mo1 C1OA 115.8(5) 9_675 . ?
C2OA Mo1 C1OA 115.8(5) 12 . ?
C2OA Mo1 C1OA 64.2(5) 4_675 . ?
C1 N1 C2 176.1(5) . . ?

loop_
_geom_bond_atom_site_label_1
_geom_bond_atom_site_label_2
_geom_bond_distance
_geom_bond_site_symmetry_2
_geom_bond_publ_flag
C1 N1 1.137(6) . ?
C1 Mo1 2.083(5) . ?
C2 N1 1.386(5) . ?
C2 C7 1.400(6) . ?
C2 C3 1.400(6) . ?
C3 C4 1.365(6) . ?
C3 C15 1.492(6) . ?
C4 C5 1.370(7) . ?
C5 C6 1.401(7) . ?
C6 C7 1.363(6) . ?
C7 C8 1.490(6) . ?
C8 C9 1.396(4) 12 ?
C8 C9 1.396(4) . ?
C9 C10 1.386(5) . ?
C9 C12 1.498(5) . ?
C10 C11 1.365(5) . ?
C11 C10 1.365(5) 12 ?
C12 C14 1.504(6) . ?
C12 C13 1.524(7) . ?
C15 C16 1.400(4) . ?
C15 C16 1.400(4) 12 ?
C16 C17 1.384(6) . ?
C16 C19 1.506(7) . ?
C17 C18 1.365(6) . ?
C18 C17 1.365(6) 12 ?
C19 C21 1.505(7) . ?
C19 C20 1.547(8) . ?
C1OA Mo1 2.077(15) . ?
C2OA O2A 1.159(14) . ?
C2OA C2OA 1.77(4) 12 ?
C2OA Mo1 2.039(12) . ?
C1OB O1B 1.097(14) . ?
C1OB C1OB 1.80(4) 4_675 ?
C1OB Mo1 2.012(13) . ?
C2OB O2B 1.107(13) . ?
C2OB Mo1 2.037(10) . ?
C1S C2S 1.683(15) . ?
C2S C1S 1.683(15) 14_465 ?
Mo1 C1OB 2.012(13) 12 ?
Mo1 C1OB 2.012(13) 9_675 ?
Mo1 C1OB 2.012(13) 4_675 ?
Mo1 C2OB 2.037(10) 9_675 ?
Mo1 C2OA 2.039(12) 9_675 ?
Mo1 C2OA 2.039(12) 12 ?
Mo1 C2OA 2.039(12) 4_675 ?
